data_4121174
loop_
_publ_author_name
'Martin Haehnel'
'Sven Hansen'
'Kathleen Schubert'
'Perdita Arndt'
'Anke Spannenberg'
'Haijun Jiao'
'Uwe Rosenthal'

_publ_section_title
;
 Synthesis, Characterization and Reactivity of Group 4 Metallocene
 Bis(diphenylphosphino)acetylene Complexes-A Reactivity and Bonding Study
;
_journal_name_full 'Journal of the American Chemical Society'
_journal_page_first 17556
_journal_page_last 17565
_journal_paper_doi 10.1021/ja409320k
_journal_volume 135
_journal_year 2013
_chemical_formula_sum 'C68 H102 Ni2 O2 P4'
_chemical_formula_weight 1192.80
_chemical_name_systematic
; 
 ? 
;
_space_group_IT_number 2
_symmetry_cell_setting triclinic
_symmetry_space_group_name_Hall '-P 1'
_symmetry_space_group_name_H-M 'P -1'
_atom_sites_solution_hydrogens geom
_atom_sites_solution_primary direct
_atom_sites_solution_secondary difmap
_audit_creation_method SHELXL-97
_cell_angle_alpha 98.7280(10)
_cell_angle_beta 97.4990(10)
_cell_angle_gamma 100.1280(10)
_cell_formula_units_Z 2
_cell_length_a 10.2288(2)
_cell_length_b 16.1867(4)
_cell_length_c 19.8900(4)
_cell_measurement_reflns_used 9828
_cell_measurement_temperature 150(2)
_cell_measurement_theta_max 27.86
_cell_measurement_theta_min 2.20
_cell_volume 3162.25(12)
_computing_cell_refinement 'SAINT (Bruker, 2009)'
_computing_data_collection 'APEX2 (Bruker, 2012)'
_computing_data_reduction SAINT
_computing_structure_refinement 'SHELXL-97 (Sheldrick, 2008)'
_computing_structure_solution 'SHELXS-97 (Sheldrick, 2008)'
_diffrn_ambient_temperature 150(2)
_diffrn_measured_fraction_theta_full 1.000
_diffrn_measured_fraction_theta_max 1.000
_diffrn_measurement_device_type 'Bruker Kappa APEX II Duo'
_diffrn_measurement_method 'omega and phi scans'
_diffrn_radiation_monochromator 'curved graphite'
_diffrn_radiation_source 'fine-focus sealed tube'
_diffrn_radiation_type MoK\a
_diffrn_radiation_wavelength 0.71073
_diffrn_reflns_av_R_equivalents 0.0601
_diffrn_reflns_av_sigmaI/netI 0.0335
_diffrn_reflns_limit_h_max 13
_diffrn_reflns_limit_h_min -13
_diffrn_reflns_limit_k_max 21
_diffrn_reflns_limit_k_min -21
_diffrn_reflns_limit_l_max 25
_diffrn_reflns_limit_l_min -25
_diffrn_reflns_number 102087
_diffrn_reflns_theta_full 27.48
_diffrn_reflns_theta_max 27.48
_diffrn_reflns_theta_min 1.30
_exptl_absorpt_coefficient_mu 0.739
_exptl_absorpt_correction_T_max 1.00
_exptl_absorpt_correction_T_min 0.87
_exptl_absorpt_correction_type multi-scan
_exptl_absorpt_process_details 'SADABS (Bruker, 2008)'
_exptl_crystal_colour black
_exptl_crystal_density_diffrn 1.253
_exptl_crystal_description prism
_exptl_crystal_F_000 1284
_exptl_crystal_size_max 0.37
_exptl_crystal_size_mid 0.21
_exptl_crystal_size_min 0.19
_refine_diff_density_max 1.063
_refine_diff_density_min -0.916
_refine_diff_density_rms 0.070
_refine_ls_extinction_method none
_refine_ls_goodness_of_fit_ref 1.028
_refine_ls_hydrogen_treatment constr
_refine_ls_matrix_type full
_refine_ls_number_parameters 661
_refine_ls_number_reflns 14517
_refine_ls_number_restraints 49
_refine_ls_restrained_S_all 1.028
_refine_ls_R_factor_all 0.0645
_refine_ls_R_factor_gt 0.0412
_refine_ls_shift/su_max 0.001
_refine_ls_shift/su_mean 0.000
_refine_ls_structure_factor_coef Fsqd
_refine_ls_weighting_details 'calc w=1/[\s^2^(Fo^2^)+(0.0484P)^2^+3.5578P] where P=(Fo^2^+2Fc^2^)/3'
_refine_ls_weighting_scheme calc
_refine_ls_wR_factor_gt 0.0996
_refine_ls_wR_factor_ref 0.1115
_reflns_number_gt 10833
_reflns_number_total 14517
_reflns_threshold_expression >2sigma(I)
_cod_data_source_file ja409320k_si_006.cif
_cod_data_source_block ax0197
_cod_database_code 4121174

loop_
_symmetry_equiv_pos_as_xyz
'x, y, z'
'-x, -y, -z'

loop_
_atom_site_label
_atom_site_type_symbol
_atom_site_fract_x
_atom_site_fract_y
_atom_site_fract_z
_atom_site_U_iso_or_equiv
_atom_site_adp_type
_atom_site_occupancy
_atom_site_symmetry_multiplicity
_atom_site_calc_flag
_atom_site_refinement_flags
_atom_site_disorder_assembly
_atom_site_disorder_group
C1 C 0.3030(2) 0.94237(15) 0.34714(12) 0.0196(5) Uani 1 1 d . . .
C2 C 0.1667(2) 0.94069(16) 0.34891(13) 0.0236(5) Uani 1 1 d . . .
H2 H 0.1059 0.8874 0.3420 0.028 Uiso 1 1 calc R . .
C3 C 0.1186(3) 1.01585(17) 0.36064(14) 0.0289(6) Uani 1 1 d . . .
H3 H 0.0252 1.0136 0.3609 0.035 Uiso 1 1 calc R . .
C4 C 0.2057(3) 1.09369(17) 0.37194(14) 0.0299(6) Uani 1 1 d . . .
H4 H 0.1726 1.1450 0.3801 0.036 Uiso 1 1 calc R . .
C5 C 0.3416(3) 1.09682(17) 0.37137(14) 0.0304(6) Uani 1 1 d . . .
H5 H 0.4021 1.1504 0.3795 0.036 Uiso 1 1 calc R . .
C6 C 0.3897(2) 1.02189(16) 0.35893(14) 0.0260(5) Uani 1 1 d . . .
H6 H 0.4832 1.0247 0.3584 0.031 Uiso 1 1 calc R . .
C7 C 0.5356(2) 0.86703(15) 0.35148(12) 0.0196(5) Uani 1 1 d . . .
C8 C 0.6278(2) 0.84686(17) 0.30872(14) 0.0255(5) Uani 1 1 d . . .
H8 H 0.5970 0.8235 0.2613 0.031 Uiso 1 1 calc R . .
C9 C 0.7645(3) 0.86067(19) 0.33494(16) 0.0327(6) Uani 1 1 d . . .
H9 H 0.8261 0.8460 0.3055 0.039 Uiso 1 1 calc R . .
C10 C 0.8108(3) 0.89560(19) 0.40344(16) 0.0347(7) Uani 1 1 d . . .
H10 H 0.9041 0.9053 0.4211 0.042 Uiso 1 1 calc R . .
C11 C 0.7210(3) 0.91654(18) 0.44643(15) 0.0324(6) Uani 1 1 d . . .
H11 H 0.7528 0.9409 0.4935 0.039 Uiso 1 1 calc R . .
C12 C 0.5846(2) 0.90191(16) 0.42080(13) 0.0253(5) Uani 1 1 d . . .
H12 H 0.5236 0.9158 0.4508 0.030 Uiso 1 1 calc R . .
C13 C -0.0429(2) 0.63992(15) 0.18389(12) 0.0191(5) Uani 1 1 d . . .
C14 C -0.1261(2) 0.66202(16) 0.23137(14) 0.0248(5) Uani 1 1 d . . .
H14 H -0.0891 0.6802 0.2788 0.030 Uiso 1 1 calc R . .
C15 C -0.2626(3) 0.65755(18) 0.20969(15) 0.0320(6) Uani 1 1 d . . .
H15 H -0.3181 0.6727 0.2424 0.038 Uiso 1 1 calc R . .
C16 C -0.3176(2) 0.63134(18) 0.14112(15) 0.0312(6) Uani 1 1 d . . .
H16 H -0.4107 0.6287 0.1266 0.037 Uiso 1 1 calc R . .
C17 C -0.2369(2) 0.60878(17) 0.09336(14) 0.0280(6) Uani 1 1 d . . .
H17 H -0.2749 0.5902 0.0461 0.034 Uiso 1 1 calc R . .
C18 C -0.1008(2) 0.61342(16) 0.11462(13) 0.0243(5) Uani 1 1 d . . .
H18 H -0.0460 0.5983 0.0815 0.029 Uiso 1 1 calc R . .
C19 C 0.1809(2) 0.55785(16) 0.17003(12) 0.0211(5) Uani 1 1 d . . .
C20 C 0.3140(3) 0.55934(18) 0.16037(15) 0.0303(6) Uani 1 1 d . . .
H20 H 0.3783 0.6112 0.1744 0.036 Uiso 1 1 calc R . .
C21 C 0.3541(3) 0.4870(2) 0.13084(17) 0.0398(7) Uani 1 1 d . . .
H21 H 0.4453 0.4895 0.1250 0.048 Uiso 1 1 calc R . .
C22 C 0.2622(3) 0.4110(2) 0.10983(16) 0.0411(7) Uani 1 1 d . . .
H22 H 0.2896 0.3615 0.0888 0.049 Uiso 1 1 calc R . .
C23 C 0.1299(3) 0.40730(19) 0.11960(16) 0.0398(7) Uani 1 1 d . . .
H23 H 0.0665 0.3550 0.1058 0.048 Uiso 1 1 calc R . .
C24 C 0.0898(3) 0.48007(17) 0.14962(15) 0.0306(6) Uani 1 1 d . . .
H24 H -0.0011 0.4769 0.1564 0.037 Uiso 1 1 calc R . .
C25 C 0.0700(2) 0.84321(15) 0.10295(12) 0.0198(5) Uani 1 1 d . . .
H25 H 0.0201 0.7826 0.0904 0.024 Uiso 1 1 calc R . .
C26 C 0.0190(2) 0.88221(18) 0.16731(14) 0.0273(6) Uani 1 1 d . . .
H26A H 0.0403 0.8510 0.2051 0.033 Uiso 1 1 calc R . .
H26B H 0.0662 0.9424 0.1823 0.033 Uiso 1 1 calc R . .
C27 C -0.1331(3) 0.8783(2) 0.15360(16) 0.0360(7) Uani 1 1 d . . .
H27A H -0.1809 0.8180 0.1450 0.043 Uiso 1 1 calc R . .
H27B H -0.1609 0.9083 0.1949 0.043 Uiso 1 1 calc R . .
C28 C -0.1731(3) 0.9188(2) 0.09219(17) 0.0395(7) Uani 1 1 d . . .
H28A H -0.1342 0.9807 0.1029 0.047 Uiso 1 1 calc R . .
H28B H -0.2723 0.9116 0.0828 0.047 Uiso 1 1 calc R . .
C29 C -0.1237(3) 0.8786(2) 0.02860(16) 0.0377(7) Uani 1 1 d . . .
H29A H -0.1482 0.9075 -0.0103 0.045 Uiso 1 1 calc R . .
H29B H -0.1683 0.8177 0.0156 0.045 Uiso 1 1 calc R . .
C30 C 0.0291(2) 0.88598(18) 0.04214(14) 0.0279(6) Uani 1 1 d . . .
H30A H 0.0588 0.8585 0.0004 0.033 Uiso 1 1 calc R . .
H30B H 0.0739 0.9469 0.0523 0.033 Uiso 1 1 calc R . .
C31 C 0.3423(2) 0.95078(15) 0.13262(12) 0.0182(5) Uani 1 1 d . . .
H31 H 0.2850 0.9872 0.1550 0.022 Uiso 1 1 calc R . .
C32 C 0.3640(2) 0.98336(16) 0.06556(13) 0.0224(5) Uani 1 1 d . . .
H32A H 0.4254 0.9521 0.0423 0.027 Uiso 1 1 calc R . .
H32B H 0.2769 0.9725 0.0342 0.027 Uiso 1 1 calc R . .
C33 C 0.4242(3) 1.07880(17) 0.08035(14) 0.0286(6) Uani 1 1 d . . .
H33A H 0.4386 1.0983 0.0366 0.034 Uiso 1 1 calc R . .
H33B H 0.3601 1.1103 0.1009 0.034 Uiso 1 1 calc R . .
C34 C 0.5574(3) 1.09862(17) 0.12943(14) 0.0305(6) Uani 1 1 d . . .
H34A H 0.5914 1.1611 0.1402 0.037 Uiso 1 1 calc R . .
H34B H 0.6245 1.0720 0.1070 0.037 Uiso 1 1 calc R . .
C35 C 0.5402(3) 1.06490(18) 0.19616(15) 0.0324(6) Uani 1 1 d . . .
H35A H 0.6291 1.0745 0.2257 0.039 Uiso 1 1 calc R . .
H35B H 0.4823 1.0970 0.2215 0.039 Uiso 1 1 calc R . .
C36 C 0.4771(2) 0.96977(16) 0.18200(13) 0.0243(5) Uani 1 1 d . . .
H36A H 0.4623 0.9510 0.2260 0.029 Uiso 1 1 calc R . .
H36B H 0.5399 0.9370 0.1615 0.029 Uiso 1 1 calc R . .
C37 C 0.2932(2) 0.78013(15) 0.04530(12) 0.0195(5) Uani 1 1 d . . .
H37 H 0.2852 0.8150 0.0081 0.023 Uiso 1 1 calc R . .
C38 C 0.4395(2) 0.76826(16) 0.05993(13) 0.0243(5) Uani 1 1 d . . .
H38A H 0.5004 0.8249 0.0708 0.029 Uiso 1 1 calc R . .
H38B H 0.4508 0.7406 0.1008 0.029 Uiso 1 1 calc R . .
C39 C 0.4796(3) 0.71408(17) -0.00101(14) 0.0298(6) Uani 1 1 d . . .
H39A H 0.4783 0.7446 -0.0406 0.036 Uiso 1 1 calc R . .
H39B H 0.5724 0.7054 0.0118 0.036 Uiso 1 1 calc R . .
C40 C 0.3844(3) 0.62826(17) -0.02196(15) 0.0315(6) Uani 1 1 d . . .
H40A H 0.3915 0.5957 0.0162 0.038 Uiso 1 1 calc R . .
H40B H 0.4102 0.5954 -0.0626 0.038 Uiso 1 1 calc R . .
C41 C 0.2401(3) 0.63954(18) -0.03932(14) 0.0334(6) Uani 1 1 d . . .
H41A H 0.1793 0.5828 -0.0511 0.040 Uiso 1 1 calc R . .
H41B H 0.2316 0.6675 -0.0802 0.040 Uiso 1 1 calc R . .
C42 C 0.1971(2) 0.69340(16) 0.02103(13) 0.0255(5) Uani 1 1 d . . .
H42A H 0.1946 0.6619 0.0599 0.031 Uiso 1 1 calc R . .
H42B H 0.1052 0.7026 0.0067 0.031 Uiso 1 1 calc R . .
C43 C 0.1968(2) 0.71711(15) 0.48408(12) 0.0186(5) Uani 1 1 d . . .
H43 H 0.1707 0.6733 0.5129 0.022 Uiso 1 1 calc R . .
C44 C 0.3043(3) 0.78806(18) 0.52959(15) 0.0330(6) Uani 1 1 d . . .
H44A H 0.3300 0.8340 0.5033 0.040 Uiso 1 1 calc R . .
H44B H 0.3854 0.7652 0.5434 0.040 Uiso 1 1 calc R . .
C45 C 0.2517(3) 0.8248(2) 0.59427(17) 0.0431(8) Uani 1 1 d . . .
H45A H 0.2337 0.7800 0.6226 0.052 Uiso 1 1 calc R . .
H45B H 0.3213 0.8722 0.6222 0.052 Uiso 1 1 calc R . .
C46 C 0.1225(3) 0.85738(19) 0.57536(19) 0.0471(9) Uani 1 1 d . . .
H46A H 0.0870 0.8761 0.6179 0.057 Uiso 1 1 calc R . .
H46B H 0.1431 0.9074 0.5526 0.057 Uiso 1 1 calc R . .
C47 C 0.0162(3) 0.78876(19) 0.52751(15) 0.0339(6) Uani 1 1 d . . .
H47A H -0.0633 0.8130 0.5134 0.041 Uiso 1 1 calc R . .
H47B H -0.0128 0.7418 0.5523 0.041 Uiso 1 1 calc R . .
C48 C 0.0710(3) 0.75344(19) 0.46344(14) 0.0295(6) Uani 1 1 d . . .
H48A H 0.0942 0.7995 0.4369 0.035 Uiso 1 1 calc R . .
H48B H 0.0008 0.7079 0.4336 0.035 Uiso 1 1 calc R . .
C49 C 0.1638(2) 0.54906(15) 0.40310(12) 0.0200(5) Uani 1 1 d . . .
H49 H 0.1968 0.5312 0.4472 0.024 Uiso 1 1 calc R . .
C50 C 0.1981(3) 0.48902(16) 0.34374(14) 0.0269(5) Uani 1 1 d . . .
H50A H 0.2958 0.4897 0.3518 0.032 Uiso 1 1 calc R . .
H50B H 0.1772 0.5104 0.3003 0.032 Uiso 1 1 calc R . .
C51 C 0.1209(3) 0.39699(17) 0.33556(17) 0.0360(7) Uani 1 1 d . . .
H51A H 0.1399 0.3626 0.2937 0.043 Uiso 1 1 calc R . .
H51B H 0.1527 0.3722 0.3757 0.043 Uiso 1 1 calc R . .
C52 C -0.0303(3) 0.39220(19) 0.32994(17) 0.0391(7) Uani 1 1 d . . .
H52A H -0.0644 0.4106 0.2869 0.047 Uiso 1 1 calc R . .
H52B H -0.0763 0.3326 0.3281 0.047 Uiso 1 1 calc R . .
C53 C -0.0610(3) 0.44895(19) 0.39122(17) 0.0385(7) Uani 1 1 d . . .
H53A H -0.0325 0.4279 0.4339 0.046 Uiso 1 1 calc R . .
H53B H -0.1593 0.4463 0.3864 0.046 Uiso 1 1 calc R . .
C54 C 0.0112(2) 0.54118(17) 0.39700(14) 0.0281(6) Uani 1 1 d . . .
H54A H -0.0095 0.5763 0.4380 0.034 Uiso 1 1 calc R . .
H54B H -0.0224 0.5635 0.3558 0.034 Uiso 1 1 calc R . .
C55 C 0.4312(2) 0.66368(15) 0.43481(12) 0.0174(4) Uani 1 1 d . . .
H55 H 0.4718 0.7248 0.4546 0.021 Uiso 1 1 calc R . .
C56 C 0.5086(2) 0.63961(16) 0.37593(12) 0.0215(5) Uani 1 1 d . . .
H56A H 0.4772 0.5784 0.3558 0.026 Uiso 1 1 calc R . .
H56B H 0.4905 0.6731 0.3392 0.026 Uiso 1 1 calc R . .
C57 C 0.6599(2) 0.65738(17) 0.40259(14) 0.0259(5) Uani 1 1 d . . .
H57A H 0.7077 0.6388 0.3646 0.031 Uiso 1 1 calc R . .
H57B H 0.6926 0.7195 0.4184 0.031 Uiso 1 1 calc R . .
C58 C 0.6916(2) 0.61082(18) 0.46186(14) 0.0274(6) Uani 1 1 d . . .
H58A H 0.6688 0.5485 0.4447 0.033 Uiso 1 1 calc R . .
H58B H 0.7892 0.6267 0.4800 0.033 Uiso 1 1 calc R . .
C59 C 0.6129(2) 0.63283(18) 0.51969(14) 0.0263(5) Uani 1 1 d . . .
H59A H 0.6431 0.6940 0.5405 0.032 Uiso 1 1 calc R . .
H59B H 0.6310 0.5989 0.5560 0.032 Uiso 1 1 calc R . .
C60 C 0.4618(2) 0.61448(16) 0.49274(13) 0.0217(5) Uani 1 1 d . . .
H60A H 0.4301 0.5526 0.4754 0.026 Uiso 1 1 calc R . .
H60B H 0.4131 0.6312 0.5308 0.026 Uiso 1 1 calc R . .
Ni1 Ni 0.23495(3) 0.717941(18) 0.314765(15) 0.01496(7) Uani 1 1 d . . .
Ni2 Ni 0.26283(3) 0.778891(18) 0.215256(15) 0.01503(7) Uani 1 1 d . . .
P1 P 0.35555(6) 0.84264(4) 0.31799(3) 0.01656(12) Uani 1 1 d . . .
P2 P 0.13836(6) 0.65544(4) 0.21205(3) 0.01725(12) Uani 1 1 d . . .
P3 P 0.25044(6) 0.83844(4) 0.12461(3) 0.01565(12) Uani 1 1 d . . .
P4 P 0.25056(5) 0.66143(4) 0.40631(3) 0.01538(12) Uani 1 1 d . . .
O1 O 0.5617(4) 0.4151(2) 0.3300(2) 0.1034(12) Uiso 1 1 d D A .
C61 C 0.6073(4) 0.4456(3) 0.2726(2) 0.0679(11) Uiso 1 1 d D A .
H61A H 0.6990 0.4811 0.2863 0.081 Uiso 1 1 calc R . .
H61B H 0.5466 0.4807 0.2537 0.081 Uiso 1 1 calc R . .
C62 C 0.6080(5) 0.3687(3) 0.2197(3) 0.0860(15) Uiso 1 1 d D . .
H62A H 0.5442 0.3664 0.1772 0.103 Uiso 0.402(9) 1 calc PR A 1
H62B H 0.6991 0.3693 0.2078 0.103 Uiso 0.402(9) 1 calc PR A 1
H62C H 0.6908 0.3457 0.2289 0.103 Uiso 0.598(9) 1 calc PR A 2
H62D H 0.5979 0.3814 0.1724 0.103 Uiso 0.598(9) 1 calc PR A 2
C63A C 0.5648(13) 0.2947(5) 0.2547(6) 0.085(2) Uiso 0.402(9) 1 d PDU A 1
H63A H 0.6436 0.2752 0.2767 0.102 Uiso 0.402(9) 1 calc PR A 1
H63B H 0.5066 0.2462 0.2215 0.102 Uiso 0.402(9) 1 calc PR A 1
C63B C 0.4856(7) 0.3092(5) 0.2313(3) 0.081(2) Uiso 0.598(9) 1 d PDU A 2
H63C H 0.4025 0.3196 0.2053 0.097 Uiso 0.598(9) 1 calc PR A 2
H63D H 0.4920 0.2489 0.2173 0.097 Uiso 0.598(9) 1 calc PR A 2
C64 C 0.4881(6) 0.3310(4) 0.3077(3) 0.113(2) Uiso 1 1 d D . .
H64A H 0.3944 0.3304 0.2870 0.136 Uiso 0.402(9) 1 calc PR A 1
H64B H 0.4868 0.2989 0.3462 0.136 Uiso 0.402(9) 1 calc PR A 1
H64C H 0.3953 0.3268 0.3180 0.136 Uiso 0.598(9) 1 calc PR A 2
H64D H 0.5316 0.2911 0.3316 0.136 Uiso 0.598(9) 1 calc PR A 2
O2A O -0.0088(7) 0.2057(5) 0.1254(3) 0.1017(17) Uiso 0.644(7) 1 d PDU B 1
C65A C 0.0966(7) 0.1642(6) 0.1442(3) 0.0787(14) Uiso 0.644(7) 1 d PDU B 1
H65A H 0.1790 0.1911 0.1283 0.094 Uiso 0.644(7) 1 calc PR B 1
H65B H 0.0725 0.1037 0.1211 0.094 Uiso 0.644(7) 1 calc PR B 1
C66A C 0.1250(7) 0.1688(6) 0.2219(3) 0.0779(12) Uiso 0.644(7) 1 d PDU B 1
H66A H 0.1787 0.2247 0.2465 0.094 Uiso 0.644(7) 1 calc PR B 1
H66B H 0.1679 0.1220 0.2350 0.094 Uiso 0.644(7) 1 calc PR B 1
C67A C -0.0226(7) 0.1567(6) 0.2309(4) 0.0784(12) Uiso 0.644(7) 1 d PDU B 1
H67A H -0.0321 0.1776 0.2791 0.094 Uiso 0.644(7) 1 calc PR B 1
H67B H -0.0683 0.0961 0.2173 0.094 Uiso 0.644(7) 1 calc PR B 1
C68A C -0.0780(7) 0.2110(5) 0.1820(4) 0.0718(14) Uiso 0.644(7) 1 d PDU B 1
H68A H -0.1757 0.1895 0.1664 0.086 Uiso 0.644(7) 1 calc PR B 1
H68B H -0.0640 0.2710 0.2057 0.086 Uiso 0.644(7) 1 calc PR B 1
O2B O -0.0422(10) 0.1835(9) 0.1382(6) 0.102(2) Uiso 0.356(7) 1 d PDU B 2
C65B C -0.0980(12) 0.1768(11) 0.1988(6) 0.0776(15) Uiso 0.356(7) 1 d PDU B 2
H65C H -0.1764 0.1288 0.1901 0.093 Uiso 0.356(7) 1 calc PR B 2
H65D H -0.1273 0.2301 0.2161 0.093 Uiso 0.356(7) 1 calc PR B 2
C66B C 0.0148(13) 0.1610(11) 0.2503(6) 0.0779(14) Uiso 0.356(7) 1 d PDU B 2
H66C H -0.0156 0.1125 0.2733 0.093 Uiso 0.356(7) 1 calc PR B 2
H66D H 0.0552 0.2125 0.2855 0.093 Uiso 0.356(7) 1 calc PR B 2
C67B C 0.1102(15) 0.1400(9) 0.2003(8) 0.0792(13) Uiso 0.356(7) 1 d PDU B 2
H67C H 0.2032 0.1452 0.2242 0.095 Uiso 0.356(7) 1 calc PR B 2
H67D H 0.0786 0.0826 0.1716 0.095 Uiso 0.356(7) 1 calc PR B 2
C68B C 0.0980(11) 0.2107(10) 0.1586(8) 0.0806(15) Uiso 0.356(7) 1 d PDU B 2
H68C H 0.1235 0.2685 0.1873 0.097 Uiso 0.356(7) 1 calc PR B 2
H68D H 0.1482 0.2073 0.1193 0.097 Uiso 0.356(7) 1 calc PR B 2

loop_
_atom_site_aniso_label
_atom_site_aniso_U_11
_atom_site_aniso_U_22
_atom_site_aniso_U_33
_atom_site_aniso_U_23
_atom_site_aniso_U_13
_atom_site_aniso_U_12
C1 0.0205(11) 0.0223(12) 0.0155(11) 0.0033(9) 0.0027(9) 0.0029(9)
C2 0.0200(11) 0.0250(13) 0.0244(13) 0.0034(10) 0.0036(10) 0.0017(9)
C3 0.0243(12) 0.0331(14) 0.0324(15) 0.0064(12) 0.0082(11) 0.0107(11)
C4 0.0360(14) 0.0267(14) 0.0295(15) 0.0013(11) 0.0081(11) 0.0145(11)
C5 0.0321(14) 0.0221(13) 0.0338(15) -0.0020(11) 0.0063(11) 0.0026(11)
C6 0.0216(12) 0.0237(13) 0.0297(14) -0.0002(10) 0.0038(10) 0.0016(10)
C7 0.0181(11) 0.0186(11) 0.0217(12) 0.0062(9) 0.0015(9) 0.0016(9)
C8 0.0240(12) 0.0303(14) 0.0254(13) 0.0091(11) 0.0068(10) 0.0082(10)
C9 0.0217(12) 0.0396(16) 0.0431(17) 0.0179(13) 0.0106(12) 0.0097(11)
C10 0.0169(12) 0.0390(16) 0.0482(18) 0.0220(14) -0.0027(12) -0.0010(11)
C11 0.0279(13) 0.0354(15) 0.0290(15) 0.0095(12) -0.0046(11) -0.0036(11)
C12 0.0233(12) 0.0287(13) 0.0215(13) 0.0051(10) 0.0013(10) 0.0000(10)
C13 0.0155(10) 0.0187(11) 0.0225(12) 0.0040(9) 0.0018(9) 0.0025(8)
C14 0.0242(12) 0.0275(13) 0.0238(13) 0.0047(10) 0.0054(10) 0.0067(10)
C15 0.0254(13) 0.0391(16) 0.0384(16) 0.0123(13) 0.0145(12) 0.0137(12)
C16 0.0165(11) 0.0346(15) 0.0445(17) 0.0133(13) 0.0031(11) 0.0065(10)
C17 0.0213(12) 0.0305(14) 0.0285(14) 0.0048(11) -0.0046(10) 0.0025(10)
C18 0.0215(12) 0.0255(13) 0.0244(13) 0.0022(10) 0.0026(10) 0.0034(10)
C19 0.0215(11) 0.0252(12) 0.0165(12) 0.0027(9) 0.0020(9) 0.0062(9)
C20 0.0243(13) 0.0294(14) 0.0409(16) 0.0094(12) 0.0109(11) 0.0084(11)
C21 0.0396(16) 0.0416(17) 0.0480(19) 0.0122(14) 0.0206(14) 0.0204(14)
C22 0.0546(19) 0.0376(17) 0.0354(17) -0.0002(13) 0.0091(14) 0.0256(15)
C23 0.0414(16) 0.0279(15) 0.0428(18) -0.0098(13) -0.0049(13) 0.0097(13)
C24 0.0240(13) 0.0269(14) 0.0361(16) -0.0039(11) -0.0026(11) 0.0062(10)
C25 0.0166(11) 0.0233(12) 0.0205(12) 0.0067(10) 0.0020(9) 0.0054(9)
C26 0.0235(12) 0.0351(15) 0.0273(14) 0.0085(11) 0.0088(10) 0.0111(11)
C27 0.0247(13) 0.0486(18) 0.0435(17) 0.0174(14) 0.0163(12) 0.0146(12)
C28 0.0204(13) 0.0508(19) 0.057(2) 0.0238(16) 0.0109(13) 0.0172(12)
C29 0.0216(13) 0.0555(19) 0.0399(17) 0.0223(15) -0.0024(12) 0.0116(13)
C30 0.0209(12) 0.0401(15) 0.0262(14) 0.0142(12) 0.0029(10) 0.0092(11)
C31 0.0184(11) 0.0190(11) 0.0180(12) 0.0038(9) 0.0048(9) 0.0042(9)
C32 0.0216(11) 0.0259(13) 0.0213(12) 0.0088(10) 0.0043(9) 0.0044(10)
C33 0.0282(13) 0.0267(13) 0.0341(15) 0.0143(11) 0.0076(11) 0.0049(11)
C34 0.0289(13) 0.0264(14) 0.0343(15) 0.0080(11) 0.0062(11) -0.0027(11)
C35 0.0326(14) 0.0293(14) 0.0301(15) 0.0048(12) 0.0018(11) -0.0046(11)
C36 0.0235(12) 0.0270(13) 0.0206(13) 0.0067(10) 0.0000(10) 0.0009(10)
C37 0.0207(11) 0.0244(12) 0.0140(11) 0.0026(9) 0.0034(9) 0.0067(9)
C38 0.0215(12) 0.0253(13) 0.0266(13) 0.0027(10) 0.0060(10) 0.0062(10)
C39 0.0332(14) 0.0310(14) 0.0308(15) 0.0053(11) 0.0149(11) 0.0146(11)
C40 0.0404(15) 0.0283(14) 0.0279(14) 0.0004(11) 0.0105(12) 0.0130(12)
C41 0.0404(16) 0.0308(15) 0.0246(14) -0.0063(11) 0.0021(12) 0.0077(12)
C42 0.0242(12) 0.0269(13) 0.0220(13) -0.0031(10) 0.0019(10) 0.0038(10)
C43 0.0188(11) 0.0199(11) 0.0189(12) 0.0045(9) 0.0075(9) 0.0048(9)
C44 0.0262(13) 0.0286(14) 0.0399(16) -0.0078(12) 0.0159(12) -0.0017(11)
C45 0.0314(15) 0.0398(17) 0.0465(19) -0.0216(14) 0.0171(13) -0.0068(13)
C46 0.055(2) 0.0275(15) 0.064(2) -0.0017(15) 0.0375(18) 0.0112(14)
C47 0.0329(14) 0.0406(16) 0.0392(17) 0.0140(13) 0.0191(12) 0.0212(12)
C48 0.0304(13) 0.0395(16) 0.0292(14) 0.0146(12) 0.0144(11) 0.0212(12)
C49 0.0200(11) 0.0201(12) 0.0209(12) 0.0073(9) 0.0030(9) 0.0042(9)
C50 0.0267(13) 0.0195(12) 0.0324(15) 0.0008(10) 0.0042(11) 0.0024(10)
C51 0.0341(15) 0.0222(14) 0.0465(18) 0.0016(12) -0.0017(13) 0.0014(11)
C52 0.0322(15) 0.0310(15) 0.0450(18) 0.0040(13) -0.0040(13) -0.0077(12)
C53 0.0266(14) 0.0375(16) 0.0477(19) 0.0119(14) 0.0058(13) -0.0067(12)
C54 0.0203(12) 0.0314(14) 0.0316(15) 0.0062(11) 0.0058(10) 0.0005(10)
C55 0.0154(10) 0.0201(11) 0.0175(11) 0.0037(9) 0.0037(9) 0.0051(8)
C56 0.0196(11) 0.0277(13) 0.0206(12) 0.0082(10) 0.0075(9) 0.0074(9)
C57 0.0192(11) 0.0311(14) 0.0309(14) 0.0089(11) 0.0105(10) 0.0063(10)
C58 0.0180(11) 0.0322(14) 0.0351(15) 0.0102(12) 0.0051(10) 0.0091(10)
C59 0.0201(12) 0.0342(14) 0.0265(14) 0.0107(11) 0.0010(10) 0.0081(10)
C60 0.0188(11) 0.0278(13) 0.0214(12) 0.0090(10) 0.0046(9) 0.0073(9)
Ni1 0.01408(14) 0.01619(15) 0.01452(15) 0.00368(11) 0.00144(11) 0.00258(11)
Ni2 0.01423(14) 0.01695(15) 0.01367(15) 0.00330(11) 0.00118(11) 0.00282(11)
P1 0.0153(3) 0.0176(3) 0.0157(3) 0.0027(2) 0.0015(2) 0.0014(2)
P2 0.0149(3) 0.0186(3) 0.0170(3) 0.0023(2) 0.0012(2) 0.0018(2)
P3 0.0149(3) 0.0186(3) 0.0138(3) 0.0034(2) 0.0020(2) 0.0042(2)
P4 0.0143(3) 0.0168(3) 0.0163(3) 0.0044(2) 0.0036(2) 0.0041(2)

loop_
_atom_type_symbol
_atom_type_description
_atom_type_scat_dispersion_real
_atom_type_scat_dispersion_imag
_atom_type_scat_source
C C 0.0033 0.0016 'International Tables Vol C Tables 4.2.6.8 and 6.1.1.4'
H H 0.0000 0.0000 'International Tables Vol C Tables 4.2.6.8 and 6.1.1.4'
P P 0.1023 0.0942 'International Tables Vol C Tables 4.2.6.8 and 6.1.1.4'
Ni Ni 0.3393 1.1124 'International Tables Vol C Tables 4.2.6.8 and 6.1.1.4'
O O 0.0106 0.0060 'International Tables Vol C Tables 4.2.6.8 and 6.1.1.4'

loop_
_geom_angle_atom_site_label_1
_geom_angle_atom_site_label_2
_geom_angle_atom_site_label_3
_geom_angle
C2 C1 C6 117.9(2)
C2 C1 P1 118.64(18)
C6 C1 P1 122.91(18)
C3 C2 C1 120.9(2)
C3 C2 H2 119.5
C1 C2 H2 119.5
C4 C3 C2 120.3(2)
C4 C3 H3 119.8
C2 C3 H3 119.8
C3 C4 C5 119.7(2)
C3 C4 H4 120.1
C5 C4 H4 120.1
C4 C5 C6 120.1(2)
C4 C5 H5 119.9
C6 C5 H5 119.9
C5 C6 C1 121.1(2)
C5 C6 H6 119.5
C1 C6 H6 119.5
C8 C7 C12 118.2(2)
C8 C7 P1 120.32(19)
C12 C7 P1 121.44(18)
C9 C8 C7 120.6(3)
C9 C8 H8 119.7
C7 C8 H8 119.7
C10 C9 C8 120.3(3)
C10 C9 H9 119.9
C8 C9 H9 119.9
C9 C10 C11 119.9(2)
C9 C10 H10 120.0
C11 C10 H10 120.0
C10 C11 C12 120.1(3)
C10 C11 H11 120.0
C12 C11 H11 120.0
C11 C12 C7 121.0(2)
C11 C12 H12 119.5
C7 C12 H12 119.5
C18 C13 C14 118.1(2)
C18 C13 P2 121.83(18)
C14 C13 P2 119.81(18)
C15 C14 C13 120.5(2)
C15 C14 H14 119.7
C13 C14 H14 119.7
C16 C15 C14 120.4(2)
C16 C15 H15 119.8
C14 C15 H15 119.8
C15 C16 C17 119.9(2)
C15 C16 H16 120.1
C17 C16 H16 120.1
C16 C17 C18 120.0(2)
C16 C17 H17 120.0
C18 C17 H17 120.0
C17 C18 C13 121.1(2)
C17 C18 H18 119.5
C13 C18 H18 119.5
C20 C19 C24 117.6(2)
C20 C19 P2 118.33(19)
C24 C19 P2 124.04(19)
C21 C20 C19 121.4(3)
C21 C20 H20 119.3
C19 C20 H20 119.3
C22 C21 C20 120.3(3)
C22 C21 H21 119.8
C20 C21 H21 119.8
C21 C22 C23 119.6(3)
C21 C22 H22 120.2
C23 C22 H22 120.2
C22 C23 C24 120.0(3)
C22 C23 H23 120.0
C24 C23 H23 120.0
C23 C24 C19 121.1(3)
C23 C24 H24 119.4
C19 C24 H24 119.4
C30 C25 C26 110.3(2)
C30 C25 P3 117.71(16)
C26 C25 P3 110.04(16)
C30 C25 H25 106.0
C26 C25 H25 106.0
P3 C25 H25 106.0
C27 C26 C25 111.7(2)
C27 C26 H26A 109.3
C25 C26 H26A 109.3
C27 C26 H26B 109.3
C25 C26 H26B 109.3
H26A C26 H26B 107.9
C28 C27 C26 111.6(2)
C28 C27 H27A 109.3
C26 C27 H27A 109.3
C28 C27 H27B 109.3
C26 C27 H27B 109.3
H27A C27 H27B 108.0
C27 C28 C29 111.0(2)
C27 C28 H28A 109.4
C29 C28 H28A 109.4
C27 C28 H28B 109.4
C29 C28 H28B 109.4
H28A C28 H28B 108.0
C28 C29 C30 110.9(2)
C28 C29 H29A 109.5
C30 C29 H29A 109.5
C28 C29 H29B 109.5
C30 C29 H29B 109.5
H29A C29 H29B 108.1
C25 C30 C29 110.6(2)
C25 C30 H30A 109.5
C29 C30 H30A 109.5
C25 C30 H30B 109.5
C29 C30 H30B 109.5
H30A C30 H30B 108.1
C32 C31 C36 109.43(19)
C32 C31 P3 117.22(16)
C36 C31 P3 112.34(16)
C32 C31 H31 105.6
C36 C31 H31 105.6
P3 C31 H31 105.6
C33 C32 C31 110.7(2)
C33 C32 H32A 109.5
C31 C32 H32A 109.5
C33 C32 H32B 109.5
C31 C32 H32B 109.5
H32A C32 H32B 108.1
C34 C33 C32 111.2(2)
C34 C33 H33A 109.4
C32 C33 H33A 109.4
C34 C33 H33B 109.4
C32 C33 H33B 109.4
H33A C33 H33B 108.0
C33 C34 C35 110.7(2)
C33 C34 H34A 109.5
C35 C34 H34A 109.5
C33 C34 H34B 109.5
C35 C34 H34B 109.5
H34A C34 H34B 108.1
C36 C35 C34 111.7(2)
C36 C35 H35A 109.3
C34 C35 H35A 109.3
C36 C35 H35B 109.3
C34 C35 H35B 109.3
H35A C35 H35B 108.0
C35 C36 C31 111.3(2)
C35 C36 H36A 109.4
C31 C36 H36A 109.4
C35 C36 H36B 109.4
C31 C36 H36B 109.4
H36A C36 H36B 108.0
C42 C37 C38 110.5(2)
C42 C37 P3 111.05(16)
C38 C37 P3 108.95(16)
C42 C37 H37 108.8
C38 C37 H37 108.8
P3 C37 H37 108.8
C39 C38 C37 112.5(2)
C39 C38 H38A 109.1
C37 C38 H38A 109.1
C39 C38 H38B 109.1
C37 C38 H38B 109.1
H38A C38 H38B 107.8
C40 C39 C38 111.0(2)
C40 C39 H39A 109.4
C38 C39 H39A 109.4
C40 C39 H39B 109.4
C38 C39 H39B 109.4
H39A C39 H39B 108.0
C39 C40 C41 110.6(2)
C39 C40 H40A 109.5
C41 C40 H40A 109.5
C39 C40 H40B 109.5
C41 C40 H40B 109.5
H40A C40 H40B 108.1
C40 C41 C42 111.6(2)
C40 C41 H41A 109.3
C42 C41 H41A 109.3
C40 C41 H41B 109.3
C42 C41 H41B 109.3
H41A C41 H41B 108.0
C41 C42 C37 112.1(2)
C41 C42 H42A 109.2
C37 C42 H42A 109.2
C41 C42 H42B 109.2
C37 C42 H42B 109.2
H42A C42 H42B 107.9
C44 C43 C48 109.0(2)
C44 C43 P4 115.31(16)
C48 C43 P4 110.62(17)
C44 C43 H43 107.2
C48 C43 H43 107.2
P4 C43 H43 107.2
C43 C44 C45 110.5(2)
C43 C44 H44A 109.5
C45 C44 H44A 109.5
C43 C44 H44B 109.5
C45 C44 H44B 109.5
H44A C44 H44B 108.1
C46 C45 C44 111.3(3)
C46 C45 H45A 109.4
C44 C45 H45A 109.4
C46 C45 H45B 109.4
C44 C45 H45B 109.4
H45A C45 H45B 108.0
C47 C46 C45 111.4(2)
C47 C46 H46A 109.4
C45 C46 H46A 109.4
C47 C46 H46B 109.4
C45 C46 H46B 109.4
H46A C46 H46B 108.0
C46 C47 C48 110.9(2)
C46 C47 H47A 109.5
C48 C47 H47A 109.5
C46 C47 H47B 109.5
C48 C47 H47B 109.5
H47A C47 H47B 108.0
C47 C48 C43 110.5(2)
C47 C48 H48A 109.5
C43 C48 H48A 109.5
C47 C48 H48B 109.5
C43 C48 H48B 109.5
H48A C48 H48B 108.1
C50 C49 C54 110.4(2)
C50 C49 P4 111.00(16)
C54 C49 P4 111.44(17)
C50 C49 H49 108.0
C54 C49 H49 108.0
P4 C49 H49 108.0
C49 C50 C51 113.0(2)
C49 C50 H50A 109.0
C51 C50 H50A 109.0
C49 C50 H50B 109.0
C51 C50 H50B 109.0
H50A C50 H50B 107.8
C52 C51 C50 111.8(2)
C52 C51 H51A 109.3
C50 C51 H51A 109.3
C52 C51 H51B 109.3
C50 C51 H51B 109.3
H51A C51 H51B 107.9
C53 C52 C51 110.2(2)
C53 C52 H52A 109.6
C51 C52 H52A 109.6
C53 C52 H52B 109.6
C51 C52 H52B 109.6
H52A C52 H52B 108.1
C52 C53 C54 111.3(2)
C52 C53 H53A 109.4
C54 C53 H53A 109.4
C52 C53 H53B 109.4
C54 C53 H53B 109.4
H53A C53 H53B 108.0
C53 C54 C49 111.8(2)
C53 C54 H54A 109.3
C49 C54 H54A 109.3
C53 C54 H54B 109.3
C49 C54 H54B 109.3
H54A C54 H54B 107.9
C60 C55 C56 110.02(19)
C60 C55 P4 115.56(15)
C56 C55 P4 114.25(16)
C60 C55 H55 105.3
C56 C55 H55 105.3
P4 C55 H55 105.3
C57 C56 C55 110.5(2)
C57 C56 H56A 109.6
C55 C56 H56A 109.6
C57 C56 H56B 109.6
C55 C56 H56B 109.6
H56A C56 H56B 108.1
C58 C57 C56 111.3(2)
C58 C57 H57A 109.4
C56 C57 H57A 109.4
C58 C57 H57B 109.4
C56 C57 H57B 109.4
H57A C57 H57B 108.0
C59 C58 C57 111.3(2)
C59 C58 H58A 109.4
C57 C58 H58A 109.4
C59 C58 H58B 109.4
C57 C58 H58B 109.4
H58A C58 H58B 108.0
C58 C59 C60 111.0(2)
C58 C59 H59A 109.4
C60 C59 H59A 109.4
C58 C59 H59B 109.4
C60 C59 H59B 109.4
H59A C59 H59B 108.0
C55 C60 C59 110.65(19)
C55 C60 H60A 109.5
C59 C60 H60A 109.5
C55 C60 H60B 109.5
C59 C60 H60B 109.5
H60A C60 H60B 108.1
P4 Ni1 P1 118.64(3)
P4 Ni1 P2 127.05(3)
P1 Ni1 P2 113.34(3)
P4 Ni1 Ni2 168.81(2)
P1 Ni1 Ni2 56.638(19)
P2 Ni1 Ni2 56.721(19)
P1 Ni2 P2 113.52(3)
P1 Ni2 P3 125.36(3)
P2 Ni2 P3 119.63(3)
P1 Ni2 Ni1 56.774(18)
P2 Ni2 Ni1 56.762(19)
P3 Ni2 Ni1 169.31(2)
C1 P1 C7 102.86(11)
C1 P1 Ni2 114.76(8)
C7 P1 Ni2 126.00(8)
C1 P1 Ni1 123.76(8)
C7 P1 Ni1 121.17(8)
Ni2 P1 Ni1 66.59(2)
C19 P2 C13 103.44(11)
C19 P2 Ni2 121.43(8)
C13 P2 Ni2 118.96(8)
C19 P2 Ni1 121.71(8)
C13 P2 Ni1 122.60(8)
Ni2 P2 Ni1 66.52(2)
C37 P3 C25 105.33(11)
C37 P3 C31 105.03(10)
C25 P3 C31 104.64(11)
C37 P3 Ni2 117.09(8)
C25 P3 Ni2 104.99(8)
C31 P3 Ni2 118.38(8)
C55 P4 C43 103.62(10)
C55 P4 C49 105.22(10)
C43 P4 C49 101.18(10)
C55 P4 Ni1 107.58(7)
C43 P4 Ni1 117.43(8)
C49 P4 Ni1 120.10(8)
C64 O1 C61 108.4(4)
O1 C61 C62 107.0(3)
O1 C61 H61A 110.3
C62 C61 H61A 110.3
O1 C61 H61B 110.3
C62 C61 H61B 110.3
H61A C61 H61B 108.6
C63A C62 C61 103.8(5)
C61 C62 C63B 99.9(4)
C63A C62 H62A 111.0
C61 C62 H62A 111.0
C63B C62 H62A 78.4
C63A C62 H62B 111.0
C61 C62 H62B 111.0
C63B C62 H62B 141.9
H62A C62 H62B 109.0
C63A C62 H62C 76.2
C61 C62 H62C 111.8
C63B C62 H62C 111.8
H62A C62 H62C 133.1
C63A C62 H62D 137.6
C61 C62 H62D 111.8
C63B C62 H62D 111.8
H62B C62 H62D 77.3
H62C C62 H62D 109.5
C62 C63A C64 103.2(5)
C62 C63A H63A 111.1
C64 C63A H63A 111.1
C62 C63A H63B 111.1
C64 C63A H63B 111.1
H63A C63A H63B 109.1
C64 C63B C62 103.2(4)
C64 C63B H63C 111.1
C62 C63B H63C 111.1
C64 C63B H63D 111.1
C62 C63B H63D 111.1
H63C C63B H63D 109.1
O1 C64 C63B 107.4(5)
O1 C64 C63A 102.9(6)
O1 C64 H64A 111.2
C63B C64 H64A 75.3
C63A C64 H64A 111.2
O1 C64 H64B 111.2
C63B C64 H64B 135.6
C63A C64 H64B 111.2
H64A C64 H64B 109.1
O1 C64 H64C 110.2
C63B C64 H64C 110.2
C63A C64 H64C 140.8
H64B C64 H64C 75.9
O1 C64 H64D 110.2
C63B C64 H64D 110.2
C63A C64 H64D 77.8
H64A C64 H64D 133.9
H64C C64 H64D 108.5
C65A O2A C68A 105.1(6)
O2A C65A C66A 111.4(6)
O2A C65A H65A 109.3
C66A C65A H65A 109.3
O2A C65A H65B 109.3
C66A C65A H65B 109.3
H65A C65A H65B 108.0
C65A C66A C67A 94.8(6)
C65A C66A H66A 112.8
C67A C66A H66A 112.8
C65A C66A H66B 112.8
C67A C66A H66B 112.8
H66A C66A H66B 110.2
C66A C67A C68A 102.3(6)
C66A C67A H67A 111.3
C68A C67A H67A 111.3
C66A C67A H67B 111.3
C68A C67A H67B 111.3
H67A C67A H67B 109.2
O2A C68A C67A 107.4(5)
O2A C68A H68A 110.2
C67A C68A H68A 110.2
O2A C68A H68B 110.2
C67A C68A H68B 110.2
H68A C68A H68B 108.5
C65B O2B C68B 106.9(11)
O2B C65B C66B 105.1(10)
O2B C65B H65C 110.7
C66B C65B H65C 110.7
O2B C65B H65D 110.7
C66B C65B H65D 110.7
H65C C65B H65D 108.8
C65B C66B C67B 98.4(10)
C65B C66B H66C 112.1
C67B C66B H66C 112.1
C65B C66B H66D 112.1
C67B C66B H66D 112.1
H66C C66B H66D 109.7
C68B C67B C66B 98.2(11)
C68B C67B H67C 112.1
C66B C67B H67C 112.1
C68B C67B H67D 112.1
C66B C67B H67D 112.1
H67C C67B H67D 109.8
O2B C68B C67B 93.8(11)
O2B C68B H68C 113.0
C67B C68B H68C 113.0
O2B C68B H68D 113.0
C67B C68B H68D 113.0
H68C C68B H68D 110.4

loop_
_geom_bond_atom_site_label_1
_geom_bond_atom_site_label_2
_geom_bond_distance
C1 C2 1.395(3)
C1 C6 1.397(3)
C1 P1 1.826(2)
C2 C3 1.390(4)
C2 H2 0.9500
C3 C4 1.378(4)
C3 H3 0.9500
C4 C5 1.384(4)
C4 H4 0.9500
C5 C6 1.387(4)
C5 H5 0.9500
C6 H6 0.9500
C7 C8 1.397(3)
C7 C12 1.398(3)
C7 P1 1.827(2)
C8 C9 1.393(4)
C8 H8 0.9500
C9 C10 1.380(4)
C9 H9 0.9500
C10 C11 1.384(4)
C10 H10 0.9500
C11 C12 1.387(4)
C11 H11 0.9500
C12 H12 0.9500
C13 C18 1.397(3)
C13 C14 1.400(3)
C13 P2 1.826(2)
C14 C15 1.392(4)
C14 H14 0.9500
C15 C16 1.377(4)
C15 H15 0.9500
C16 C17 1.387(4)
C16 H16 0.9500
C17 C18 1.387(3)
C17 H17 0.9500
C18 H18 0.9500
C19 C20 1.396(3)
C19 C24 1.397(4)
C19 P2 1.822(2)
C20 C21 1.382(4)
C20 H20 0.9500
C21 C22 1.381(5)
C21 H21 0.9500
C22 C23 1.384(4)
C22 H22 0.9500
C23 C24 1.390(4)
C23 H23 0.9500
C24 H24 0.9500
C25 C30 1.530(3)
C25 C26 1.534(3)
C25 P3 1.858(2)
C25 H25 1.0000
C26 C27 1.533(3)
C26 H26A 0.9900
C26 H26B 0.9900
C27 C28 1.515(4)
C27 H27A 0.9900
C27 H27B 0.9900
C28 C29 1.520(4)
C28 H28A 0.9900
C28 H28B 0.9900
C29 C30 1.531(3)
C29 H29A 0.9900
C29 H29B 0.9900
C30 H30A 0.9900
C30 H30B 0.9900
C31 C32 1.535(3)
C31 C36 1.539(3)
C31 P3 1.867(2)
C31 H31 1.0000
C32 C33 1.527(3)
C32 H32A 0.9900
C32 H32B 0.9900
C33 C34 1.522(4)
C33 H33A 0.9900
C33 H33B 0.9900
C34 C35 1.529(4)
C34 H34A 0.9900
C34 H34B 0.9900
C35 C36 1.529(4)
C35 H35A 0.9900
C35 H35B 0.9900
C36 H36A 0.9900
C36 H36B 0.9900
C37 C42 1.534(3)
C37 C38 1.538(3)
C37 P3 1.856(2)
C37 H37 1.0000
C38 C39 1.530(3)
C38 H38A 0.9900
C38 H38B 0.9900
C39 C40 1.514(4)
C39 H39A 0.9900
C39 H39B 0.9900
C40 C41 1.522(4)
C40 H40A 0.9900
C40 H40B 0.9900
C41 C42 1.532(4)
C41 H41A 0.9900
C41 H41B 0.9900
C42 H42A 0.9900
C42 H42B 0.9900
C43 C44 1.526(3)
C43 C48 1.541(3)
C43 P4 1.866(2)
C43 H43 1.0000
C44 C45 1.536(4)
C44 H44A 0.9900
C44 H44B 0.9900
C45 C46 1.530(5)
C45 H45A 0.9900
C45 H45B 0.9900
C46 C47 1.519(4)
C46 H46A 0.9900
C46 H46B 0.9900
C47 C48 1.530(4)
C47 H47A 0.9900
C47 H47B 0.9900
C48 H48A 0.9900
C48 H48B 0.9900
C49 C50 1.530(3)
C49 C54 1.530(3)
C49 P4 1.866(2)
C49 H49 1.0000
C50 C51 1.532(4)
C50 H50A 0.9900
C50 H50B 0.9900
C51 C52 1.523(4)
C51 H51A 0.9900
C51 H51B 0.9900
C52 C53 1.513(4)
C52 H52A 0.9900
C52 H52B 0.9900
C53 C54 1.525(4)
C53 H53A 0.9900
C53 H53B 0.9900
C54 H54A 0.9900
C54 H54B 0.9900
C55 C60 1.527(3)
C55 C56 1.537(3)
C55 P4 1.853(2)
C55 H55 1.0000
C56 C57 1.531(3)
C56 H56A 0.9900
C56 H56B 0.9900
C57 C58 1.523(4)
C57 H57A 0.9900
C57 H57B 0.9900
C58 C59 1.522(4)
C58 H58A 0.9900
C58 H58B 0.9900
C59 C60 1.529(3)
C59 H59A 0.9900
C59 H59B 0.9900
C60 H60A 0.9900
C60 H60B 0.9900
Ni1 P4 2.1583(6)
Ni1 P1 2.1597(7)
Ni1 P2 2.1605(7)
Ni1 Ni2 2.3692(4)
Ni2 P1 2.1563(7)
Ni2 P2 2.1595(7)
Ni2 P3 2.1695(6)
O1 C64 1.409(4)
O1 C61 1.411(4)
C61 C62 1.505(4)
C61 H61A 0.9900
C61 H61B 0.9900
C62 C63A 1.504(4)
C62 C63B 1.506(4)
C62 H62A 0.9900
C62 H62B 0.9900
C62 H62C 0.9900
C62 H62D 0.9900
C63A C64 1.505(4)
C63A H63A 0.9900
C63A H63B 0.9900
C63B C64 1.503(4)
C63B H63C 0.9900
C63B H63D 0.9900
C64 H64A 0.9900
C64 H64B 0.9900
C64 H64C 0.9900
C64 H64D 0.9900
O2A C65A 1.406(5)
O2A C68A 1.407(5)
C65A C66A 1.524(5)
C65A H65A 0.9900
C65A H65B 0.9900
C66A C67A 1.525(5)
C66A H66A 0.9900
C66A H66B 0.9900
C67A C68A 1.526(5)
C67A H67A 0.9900
C67A H67B 0.9900
C68A H68A 0.9900
C68A H68B 0.9900
O2B C65B 1.408(5)
O2B C68B 1.410(5)
C65B C66B 1.524(5)
C65B H65C 0.9900
C65B H65D 0.9900
C66B C67B 1.525(5)
C66B H66C 0.9900
C66B H66D 0.9900
C67B C68B 1.524(5)
C67B H67C 0.9900
C67B H67D 0.9900
C68B H68C 0.9900
C68B H68D 0.9900

loop_
_geom_torsion_atom_site_label_1
_geom_torsion_atom_site_label_2
_geom_torsion_atom_site_label_3
_geom_torsion_atom_site_label_4
_geom_torsion
C6 C1 C2 C3 1.3(4)
P1 C1 C2 C3 -170.3(2)
C1 C2 C3 C4 -1.1(4)
C2 C3 C4 C5 0.2(4)
C3 C4 C5 C6 0.5(4)
C4 C5 C6 C1 -0.3(4)
C2 C1 C6 C5 -0.6(4)
P1 C1 C6 C5 170.6(2)
C12 C7 C8 C9 0.5(4)
P1 C7 C8 C9 -176.2(2)
C7 C8 C9 C10 -0.9(4)
C8 C9 C10 C11 0.4(4)
C9 C10 C11 C12 0.4(4)
C10 C11 C12 C7 -0.8(4)
C8 C7 C12 C11 0.3(4)
P1 C7 C12 C11 177.0(2)
C18 C13 C14 C15 0.0(4)
P2 C13 C14 C15 174.4(2)
C13 C14 C15 C16 0.0(4)
C14 C15 C16 C17 0.4(4)
C15 C16 C17 C18 -0.6(4)
C16 C17 C18 C13 0.5(4)
C14 C13 C18 C17 -0.2(4)
P2 C13 C18 C17 -174.6(2)
C24 C19 C20 C21 0.9(4)
P2 C19 C20 C21 177.9(2)
C19 C20 C21 C22 0.3(5)
C20 C21 C22 C23 -1.1(5)
C21 C22 C23 C24 0.8(5)
C22 C23 C24 C19 0.4(5)
C20 C19 C24 C23 -1.2(4)
P2 C19 C24 C23 -178.1(2)
C30 C25 C26 C27 54.8(3)
P3 C25 C26 C27 -173.74(18)
C25 C26 C27 C28 -54.3(3)
C26 C27 C28 C29 55.1(3)
C27 C28 C29 C30 -57.2(3)
C26 C25 C30 C29 -56.6(3)
P3 C25 C30 C29 176.0(2)
C28 C29 C30 C25 58.1(3)
C36 C31 C32 C33 -57.8(3)
P3 C31 C32 C33 172.82(17)
C31 C32 C33 C34 58.2(3)
C32 C33 C34 C35 -55.9(3)
C33 C34 C35 C36 54.6(3)
C34 C35 C36 C31 -55.5(3)
C32 C31 C36 C35 56.6(3)
P3 C31 C36 C35 -171.43(18)
C42 C37 C38 C39 52.9(3)
P3 C37 C38 C39 175.18(18)
C37 C38 C39 C40 -55.8(3)
C38 C39 C40 C41 56.9(3)
C39 C40 C41 C42 -56.8(3)
C40 C41 C42 C37 55.0(3)
C38 C37 C42 C41 -52.3(3)
P3 C37 C42 C41 -173.32(18)
C48 C43 C44 C45 58.9(3)
P4 C43 C44 C45 -176.1(2)
C43 C44 C45 C46 -56.8(3)
C44 C45 C46 C47 54.3(3)
C45 C46 C47 C48 -54.8(3)
C46 C47 C48 C43 57.8(3)
C44 C43 C48 C47 -59.6(3)
P4 C43 C48 C47 172.62(19)
C54 C49 C50 C51 -51.6(3)
P4 C49 C50 C51 -175.66(18)
C49 C50 C51 C52 53.1(3)
C50 C51 C52 C53 -55.2(3)
C51 C52 C53 C54 57.7(3)
C52 C53 C54 C49 -57.9(3)
C50 C49 C54 C53 53.7(3)
P4 C49 C54 C53 177.54(19)
C60 C55 C56 C57 -57.5(3)
P4 C55 C56 C57 170.64(17)
C55 C56 C57 C58 56.2(3)
C56 C57 C58 C59 -55.2(3)
C57 C58 C59 C60 55.5(3)
C56 C55 C60 C59 58.0(3)
P4 C55 C60 C59 -170.74(17)
C58 C59 C60 C55 -57.2(3)
P4 Ni1 Ni2 P1 -68.18(11)
P2 Ni1 Ni2 P1 178.50(3)
P4 Ni1 Ni2 P2 113.32(12)
P1 Ni1 Ni2 P2 -178.50(3)
P4 Ni1 Ni2 P3 -173.23(14)
P1 Ni1 Ni2 P3 -105.05(12)
P2 Ni1 Ni2 P3 73.45(12)
C2 C1 P1 C7 -161.27(19)
C6 C1 P1 C7 27.6(2)
C2 C1 P1 Ni2 58.4(2)
C6 C1 P1 Ni2 -112.7(2)
C2 C1 P1 Ni1 -19.0(2)
C6 C1 P1 Ni1 169.89(17)
C8 C7 P1 C1 -131.9(2)
C12 C7 P1 C1 51.6(2)
C8 C7 P1 Ni2 2.3(2)
C12 C7 P1 Ni2 -174.26(16)
C8 C7 P1 Ni1 84.6(2)
C12 C7 P1 Ni1 -92.0(2)
P2 Ni2 P1 C1 -116.48(9)
P3 Ni2 P1 C1 49.47(9)
Ni1 Ni2 P1 C1 -117.85(9)
P2 Ni2 P1 C7 113.87(10)
P3 Ni2 P1 C7 -80.18(10)
Ni1 Ni2 P1 C7 112.50(10)
P2 Ni2 P1 Ni1 1.37(3)
P3 Ni2 P1 Ni1 167.32(3)
P4 Ni1 P1 C1 -86.80(10)
P2 Ni1 P1 C1 103.68(10)
Ni2 Ni1 P1 C1 105.05(10)
P4 Ni1 P1 C7 49.04(10)
P2 Ni1 P1 C7 -120.48(10)
Ni2 Ni1 P1 C7 -119.12(10)
P4 Ni1 P1 Ni2 168.16(2)
P2 Ni1 P1 Ni2 -1.37(3)
C20 C19 P2 C13 158.1(2)
C24 C19 P2 C13 -25.1(3)
C20 C19 P2 Ni2 21.2(2)
C24 C19 P2 Ni2 -161.91(19)
C20 C19 P2 Ni1 -58.9(2)
C24 C19 P2 Ni1 118.0(2)
C18 C13 P2 C19 -49.0(2)
C14 C13 P2 C19 136.8(2)
C18 C13 P2 Ni2 89.2(2)
C14 C13 P2 Ni2 -85.0(2)
C18 C13 P2 Ni1 168.45(17)
C14 C13 P2 Ni1 -5.8(2)
P1 Ni2 P2 C19 -115.34(9)
P3 Ni2 P2 C19 77.83(10)
Ni1 Ni2 P2 C19 -113.97(9)
P1 Ni2 P2 C13 114.16(9)
P3 Ni2 P2 C13 -52.67(10)
Ni1 Ni2 P2 C13 115.53(9)
P1 Ni2 P2 Ni1 -1.37(3)
P3 Ni2 P2 Ni1 -168.20(2)
P4 Ni1 P2 C19 -53.53(10)
P1 Ni1 P2 C19 114.93(10)
Ni2 Ni1 P2 C19 113.57(10)
P4 Ni1 P2 C13 82.49(10)
P1 Ni1 P2 C13 -109.05(9)
Ni2 Ni1 P2 C13 -110.41(9)
P4 Ni1 P2 Ni2 -167.10(3)
P1 Ni1 P2 Ni2 1.36(3)
C42 C37 P3 C25 -54.68(19)
C38 C37 P3 C25 -176.56(16)
C42 C37 P3 C31 -164.86(17)
C38 C37 P3 C31 73.26(18)
C42 C37 P3 Ni2 61.50(18)
C38 C37 P3 Ni2 -60.37(18)
C30 C25 P3 C37 -58.3(2)
C26 C25 P3 C37 174.19(17)
C30 C25 P3 C31 52.1(2)
C26 C25 P3 C31 -75.36(19)
C30 C25 P3 Ni2 177.48(18)
C26 C25 P3 Ni2 49.98(18)
C32 C31 P3 C37 31.09(19)
C36 C31 P3 C37 -96.92(18)
C32 C31 P3 C25 -79.58(19)
C36 C31 P3 C25 152.41(17)
C32 C31 P3 Ni2 164.01(14)
C36 C31 P3 Ni2 35.99(19)
P1 Ni2 P3 C37 134.38(9)
P2 Ni2 P3 C37 -60.47(9)
Ni1 Ni2 P3 C37 -127.74(13)
P1 Ni2 P3 C25 -109.25(8)
P2 Ni2 P3 C25 55.91(9)
Ni1 Ni2 P3 C25 -11.37(16)
P1 Ni2 P3 C31 6.98(9)
P2 Ni2 P3 C31 172.14(8)
Ni1 Ni2 P3 C31 104.86(14)
C60 C55 P4 C43 63.77(19)
C56 C55 P4 C43 -167.05(17)
C60 C55 P4 C49 -42.1(2)
C56 C55 P4 C49 87.13(18)
C60 C55 P4 Ni1 -171.21(15)
C56 C55 P4 Ni1 -42.02(18)
C44 C43 P4 C55 32.8(2)
C48 C43 P4 C55 157.00(17)
C44 C43 P4 C49 141.7(2)
C48 C43 P4 C49 -94.14(18)
C44 C43 P4 Ni1 -85.6(2)
C48 C43 P4 Ni1 38.59(19)
C50 C49 P4 C55 -70.03(19)
C54 C49 P4 C55 166.54(17)
C50 C49 P4 C43 -177.64(17)
C54 C49 P4 C43 58.93(19)
C50 C49 P4 Ni1 51.27(19)
C54 C49 P4 Ni1 -72.16(18)
P1 Ni1 P4 C55 -52.81(8)
P2 Ni1 P4 C55 115.12(8)
Ni2 Ni1 P4 C55 9.25(15)
P1 Ni1 P4 C43 63.47(9)
P2 Ni1 P4 C43 -128.61(9)
Ni2 Ni1 P4 C43 125.53(13)
P1 Ni1 P4 C49 -172.94(9)
P2 Ni1 P4 C49 -5.02(9)
Ni2 Ni1 P4 C49 -110.88(13)
C64 O1 C61 C62 -22.0(6)
O1 C61 C62 C63A -2.4(7)
O1 C61 C62 C63B 35.6(6)
C61 C62 C63A C64 23.7(10)
C63B C62 C63A C64 -64.6(4)
C63A C62 C63B C64 64.8(4)
C61 C62 C63B C64 -34.9(7)
C61 O1 C64 C63B -1.5(7)
C61 O1 C64 C63A 37.1(7)
C62 C63B C64 O1 23.9(8)
C62 C63B C64 C63A -64.7(4)
C62 C63A C64 O1 -37.1(10)
C62 C63A C64 C63B 64.8(4)
C68A O2A C65A C66A -19.2(10)
O2A C65A C66A C67A 38.4(11)
C65A C66A C67A C68A -40.4(9)
C65A O2A C68A C67A -9.6(9)
C66A C67A C68A O2A 34.0(9)
C68B O2B C65B C66B -25.7(16)
O2B C65B C66B C67B -13.3(16)
C65B C66B C67B C68B 43.8(16)
C65B O2B C68B C67B 52.6(15)
C66B C67B C68B O2B -58.8(15)
